data_4063424
loop_
_publ_author_name
'Crossley, Ian R.'
'Hill, Anthony F.'
'Willis, Anthony C.'

_publ_contact_author_address
;
Research School of Chemistry,
Australian National University,
Canberra, A. C. T. 0200, Australia
;
_publ_contact_author_email ' willis@rsc.anu.edu.au '
_publ_contact_author_fax ' 61 2 6125 0750 '
_publ_contact_author_name ' Anthony C. Willis '
_publ_contact_author_phone ' 61 2 6125 4109 '
_publ_section_title
;
 Metallaboratranes: Bis- and Tris(methimazolyl)borane Complexes of Group 9
 Metal Carbonyls and Thiocarbonyls
;
_journal_coeditor_notes
;                                                                               
                                  ?                                             
;
_journal_issue 2
_journal_name_full Organometallics
_journal_page_first 326
_journal_paper_doi 10.1021/om900655k
_journal_techeditor_notes
;                                                                               
                                  ?                                             
;
_journal_volume 29
_journal_year 2010
_chemical_compound_source
;
?
;
_chemical_formula_moiety ' C31 H31 B Ir N6 O P S3, 1.34(C H2 Cl2) '
_chemical_formula_sum 'C32.34 H33.68 B Cl2.68 Ir N6 O P S3'
_chemical_formula_weight 947.36
_chemical_name_systematic
; 
? 
;
_space_group_IT_number 15
_symmetry_cell_setting monoclinic
_symmetry_space_group_name_Hall '-C 2yc'
_symmetry_space_group_name_H-M 'C 1 2/c 1'
_atom_sites_solution_hydrogens geom
_atom_sites_solution_primary direct
_audit_creation_date 05-25-02
_audit_creation_method CRYSTALS_ver_12-03-99
_audit_update_record
;
2005-02-26 - Report on  C31 H31 B Ir N6 O P S3, 1.34(C H2 Cl2)
             by Anthony C. Willis
             for   Anthony F. Hill and Ian Crossley

2005-03-09 - passes checkcif tests with minor warnings

;
_cell_angle_alpha 90
_cell_angle_beta 99.9747(10)
_cell_angle_gamma 90
_cell_formula_units_Z 8
_cell_length_a 39.7468(7)
_cell_length_b 9.6094(1)
_cell_length_c 20.3913(4)
_cell_measurement_reflns_used 92362
_cell_measurement_temperature 200
_cell_measurement_theta_max 25
_cell_measurement_theta_min 3
_cell_volume 7670.6(2)
_computing_cell_refinement
; 
 Denzo/Scalepack (Otwinowski & Minor, 1996) 
;
_computing_data_collection
; 
 COLLECT (Nonius BV, 1997) 
;
_computing_data_reduction
; 
 Denzo/Scalepack (Otwinowski & Minor, 1996) 
;
_computing_molecular_graphics
; 
ORTEP-II (Johnson 1976) in teXsan (MSC, 1992-1997)
;
_computing_publication_material
; 
 CRYSTALS (Watkin et al 2003) 
;
_computing_structure_refinement
; 
 CRYSTALS (Watkin et al 2003) 
;
_computing_structure_solution
; 
 SIR92 (Altomare et al, 1994) 
;
_diffrn_ambient_temperature 200
_diffrn_measured_fraction_theta_full 0.999
_diffrn_measured_fraction_theta_max 0.999
_diffrn_measurement_device_type
; 
Nonius Kappa CCD 
;
_diffrn_measurement_method ' \f and \w scans with CCD '
_diffrn_radiation_monochromator graphite
_diffrn_radiation_type 'Mo K\a'
_diffrn_radiation_wavelength 0.71073
_diffrn_reflns_av_R_equivalents 0.09
_diffrn_reflns_limit_h_max 47
_diffrn_reflns_limit_h_min -46
_diffrn_reflns_limit_k_max 10
_diffrn_reflns_limit_k_min -11
_diffrn_reflns_limit_l_max 23
_diffrn_reflns_limit_l_min -24
_diffrn_reflns_number 56225
_diffrn_reflns_theta_full 25.024
_diffrn_reflns_theta_max 25.024
_diffrn_reflns_theta_min 2.632
_diffrn_standards_decay_% 0.00
_diffrn_standards_interval_count 0
_diffrn_standards_interval_time 0
_diffrn_standards_number 0
_exptl_absorpt_coefficient_mu 3.908
_exptl_absorpt_correction_T_max 0.866
_exptl_absorpt_correction_T_min 0.555
_exptl_absorpt_correction_type integration
_exptl_absorpt_process_details
;
via Gaussian method (Coppens, 1970) implemented in maXus (2000)
;
_exptl_crystal_colour ' colourless '
_exptl_crystal_density_diffrn 1.641
_exptl_crystal_density_meas ?
_exptl_crystal_description ' needle '
_exptl_crystal_F_000 3745.142
_exptl_crystal_size_max 0.26
_exptl_crystal_size_mid 0.05
_exptl_crystal_size_min 0.04
_refine_diff_density_max 1.58
_refine_diff_density_min -1.10
_refine_ls_extinction_method None
_refine_ls_goodness_of_fit_ref 1.0880
_refine_ls_hydrogen_treatment mixed
_refine_ls_matrix_type full
_refine_ls_number_parameters 437
_refine_ls_number_reflns 4591
_refine_ls_number_restraints 14
_refine_ls_R_factor_all 0.0451
_refine_ls_R_factor_gt 0.0288
_refine_ls_shift/su_max 0.004579
_refine_ls_structure_factor_coef F
_refine_ls_weighting_details
;
 Method, part 1, Chebychev polynomial, (Watkin, 1994, Prince, 1982) 
 [weight] = 1.0/[A~0~*T~0~(x)+A~1~*T~1~(x) ... +A~n-1~]*T~n-1~(x)] 
 where A~i~ are the Chebychev coefficients listed below and x= Fcalc/Fmax 
 Method = Robust Weighting (Prince, 1982) 
 W = [weight] * [1-(deltaF/6*sigmaF)^2^]^2^ 
 A~i~ are: 
 0.957 -0.0516 0.864 -0.0535 0.170 
;
_refine_ls_weighting_scheme calc
_refine_ls_wR_factor_all 0.0353
_refine_ls_wR_factor_gt 0.0315
_refine_ls_wR_factor_ref 0.0315
_reflns_limit_h_max 46
_reflns_limit_h_min -47
_reflns_limit_k_max 11
_reflns_limit_k_min 0
_reflns_limit_l_max 24
_reflns_limit_l_min 0
_reflns_number_gt 4591
_reflns_number_total 6772
_reflns_threshold_expression I>3.0u(I)
_cod_data_source_file om900655k_si_002.cif
_cod_data_source_block irc08
_cod_depositor_comments
;
The following automatic conversions were performed:

'_symmetry_cell_setting' value 'Monoclinic' changed to 'monoclinic'
according to the built-in table from CIF Core dictionary named
'cif_core.dic' version 2.4.1 from 2010-06-29.

Automatic conversion script
Id: cif_fix_values 1673 2011-04-08 12:14:43Z adriana 

The following automatic conversions were performed:

'_exptl_crystal_density_meas' value 'not measured' was changed to '?'
- the value is perceived as not measured.

Automatic conversion script
Id: cif_fix_values 3008 2015-01-20 13:52:24Z robertas 
;
_cod_original_sg_symbol_H-M 'C 1 2/c 1 '
_cod_original_formula_sum ' C32.34 H33.68 B Cl2.68 Ir N6 O P S3 '
_cod_database_code 4063424

loop_
_symmetry_equiv_pos_as_xyz
x,y,z
-x,-y,-z
x+1/2,y+1/2,z
-x+1/2,-y+1/2,-z
-x,y,-z+1/2
x,-y,z+1/2
-x+1/2,y+1/2,-z+1/2
x+1/2,-y+1/2,z+1/2

loop_
_atom_site_label
_atom_site_type_symbol
_atom_site_fract_x
_atom_site_fract_y
_atom_site_fract_z
_atom_site_U_iso_or_equiv
_atom_site_occupancy
_atom_site_adp_type
_atom_site_refinement_flags_posn
_atom_site_refinement_flags_adp
_atom_site_refinement_flags_occupancy
_atom_site_disorder_assembly
_atom_site_disorder_group
_atom_site_attached_hydrogens
Ir1 Ir 0.356012(5) 0.237347(17) 0.427155(9) 0.0284 1.0000 Uani D . . . . .
Cl11 Cl 0.38170(16) 0.7963(4) 0.3387(2) 0.1831 0.595(7) Uani D . P . . .
Cl12 Cl 0.4335(3) 0.6169(10) 0.3162(5) 0.195(3) 0.595(7) Uiso D . P . . .
Cl21 Cl 0.38170(16) 0.7963(4) 0.3387(2) 0.1831 0.405(7) Uani D . P . . .
Cl22 Cl 0.4076(4) 0.5131(15) 0.3026(7) 0.195(3) 0.405(7) Uiso D . P . . .
Cl31 Cl 0.5003(11) 0.560(2) 0.2692(17) 0.299(15) 0.337(11) Uiso D . P . . .
Cl32 Cl 0.5081(5) 0.2828(15) 0.2419(12) 0.196(9) 0.337(11) Uiso D . P . . .
S1 S 0.34892(4) 0.00039(12) 0.46876(7) 0.0351 1.0000 Uani . . . . . .
S2 S 0.31871(3) 0.34012(13) 0.49564(6) 0.0319 1.0000 Uani D . . . . .
S3 S 0.30591(4) 0.52114(13) 0.29107(8) 0.0414 1.0000 Uani . . . . . .
P1 P 0.40576(3) 0.28332(13) 0.50956(7) 0.0328 1.0000 Uani D . . . . .
O1 O 0.39240(13) 0.1678(7) 0.3152(3) 0.0772 1.0000 Uani . . . . . .
N12 N 0.30060(10) 0.0373(4) 0.3581(2) 0.0286 1.0000 Uani . . . . . .
N15 N 0.30065(12) -0.1720(4) 0.4005(2) 0.0332 1.0000 Uani . . . . . .
N22 N 0.27882(11) 0.2758(4) 0.3784(2) 0.0295 1.0000 Uani . . . . . .
N25 N 0.25108(11) 0.3888(4) 0.4445(2) 0.0330 1.0000 Uani . . . . . .
N32 N 0.30934(10) 0.2344(4) 0.28082(19) 0.0309 1.0000 Uani . . . . . .
N35 N 0.31775(13) 0.3491(5) 0.1922(2) 0.0425 1.0000 Uani . . . . . .
C1 C 0.37877(15) 0.1900(6) 0.3608(3) 0.0458 1.0000 Uani D . . . . .
C11 C 0.31654(13) -0.0466(5) 0.4063(2) 0.0299 1.0000 Uani . . . . . .
C13 C 0.27341(15) -0.0372(5) 0.3215(3) 0.0381 1.0000 Uani . . . . . .
C14 C 0.27375(15) -0.1662(5) 0.3474(3) 0.0381 1.0000 Uani . . . . . .
C16 C 0.31071(17) -0.2921(5) 0.4436(3) 0.0457 1.0000 Uani . . . . . .
C21 C 0.28183(13) 0.3359(5) 0.4382(3) 0.0289 1.0000 Uani . . . . . .
C23 C 0.24502(13) 0.2886(5) 0.3463(3) 0.0358 1.0000 Uani . . . . . .
C24 C 0.22789(14) 0.3587(5) 0.3870(3) 0.0376 1.0000 Uani . . . . . .
C26 C 0.24374(14) 0.4648(6) 0.5021(3) 0.0411 1.0000 Uani . . . . . .
C31 C 0.31083(14) 0.3648(5) 0.2550(3) 0.0342 1.0000 Uani . . . . . .
C33 C 0.31570(16) 0.1402(6) 0.2330(3) 0.0421 1.0000 Uani . . . . . .
C34 C 0.32051(17) 0.2093(6) 0.1783(3) 0.0446 1.0000 Uani . . . . . .
C36 C 0.32158(19) 0.4631(7) 0.1469(3) 0.0582 1.0000 Uani . . . . . .
C111 C 0.44499(13) 0.2479(6) 0.4765(3) 0.0407 1.0000 Uani . . . . . .
C112 C 0.44859(17) 0.1154(6) 0.4523(3) 0.0488 1.0000 Uani . . . . . .
C113 C 0.47727(18) 0.0779(8) 0.4261(4) 0.0656 1.0000 Uani . . . . . .
C114 C 0.5026(2) 0.1721(9) 0.4250(6) 0.0940 1.0000 Uani . . . . . .
C115 C 0.4989(3) 0.3021(11) 0.4482(8) 0.1324 1.0000 Uani . . . . . .
C116 C 0.4701(2) 0.3414(8) 0.4735(6) 0.0936 1.0000 Uani . . . . . .
C121 C 0.41284(16) 0.1812(6) 0.5863(3) 0.0400 1.0000 Uani . . . . . .
C122 C 0.38572(19) 0.1395(7) 0.6155(3) 0.0514 1.0000 Uani . . . . . .
C123 C 0.3909(2) 0.0684(8) 0.6759(4) 0.0676 1.0000 Uani . . . . . .
C124 C 0.4240(3) 0.0371(8) 0.7069(4) 0.0737 1.0000 Uani . . . . . .
C125 C 0.4508(2) 0.0751(9) 0.6783(4) 0.0746 1.0000 Uani . . . . . .
C126 C 0.44583(19) 0.1477(8) 0.6188(4) 0.0624 1.0000 Uani . . . . . .
C131 C 0.40940(14) 0.4622(6) 0.5405(3) 0.0436 1.0000 Uani . . . . . .
C132 C 0.40455(18) 0.5696(6) 0.4951(4) 0.0613 1.0000 Uani . . . . . .
C133 C 0.4052(2) 0.7068(7) 0.5161(5) 0.0768 1.0000 Uani . . . . . .
C134 C 0.4091(2) 0.7378(8) 0.5801(6) 0.0820 1.0000 Uani . . . . . .
C135 C 0.4134(3) 0.6348(10) 0.6273(5) 0.0877 1.0000 Uani . . . . . .
C136 C 0.4141(2) 0.4952(7) 0.6069(4) 0.0652 1.0000 Uani . . . . . .
C210 C 0.3899(4) 0.6399(17) 0.2988(10) 0.102(5) 0.595(7) Uiso D . P . . .
C220 C 0.3911(8) 0.678(2) 0.2791(10) 0.102(5) 0.405(7) Uiso D . P . . .
C300 C 0.4895(15) 0.394(3) 0.292(3) 0.21(3) 0.337(11) Uiso D . P . . .
B1 B 0.30906(14) 0.1979(6) 0.3556(3) 0.0279 1.0000 Uani D . . . . .
H1 H 0.3570(10) 0.389(5) 0.395(2) 0.0300 1.0000 Uiso D . . . . .
H131 H 0.25667(15) -0.0010(5) 0.2830(3) 0.0449 1.0000 Uiso R . . . . .
H141 H 0.25757(15) -0.2435(5) 0.3313(3) 0.0452 1.0000 Uiso R . . . . .
H161 H 0.29499(17) -0.3717(5) 0.4290(3) 0.0541 1.0000 Uiso R . . . . .
H162 H 0.33467(17) -0.3194(5) 0.4405(3) 0.0541 1.0000 Uiso R . . . . .
H163 H 0.30936(17) -0.2672(5) 0.4906(3) 0.0541 1.0000 Uiso R . . . . .
H231 H 0.23528(13) 0.2522(5) 0.3011(3) 0.0426 1.0000 Uiso R . . . . .
H241 H 0.20313(14) 0.3844(5) 0.3778(3) 0.0448 1.0000 Uiso R . . . . .
H261 H 0.21913(14) 0.4927(6) 0.4943(3) 0.0505 1.0000 Uiso R . . . . .
H262 H 0.25840(14) 0.5499(6) 0.5092(3) 0.0505 1.0000 Uiso R . . . . .
H263 H 0.24863(14) 0.4040(6) 0.5424(3) 0.0505 1.0000 Uiso R . . . . .
H331 H 0.31655(16) 0.0368(6) 0.2385(3) 0.0511 1.0000 Uiso R . . . . .
H341 H 0.32518(17) 0.1678(6) 0.1358(3) 0.0546 1.0000 Uiso R . . . . .
H361 H 0.32656(19) 0.4245(7) 0.1041(3) 0.0706 1.0000 Uiso R . . . . .
H362 H 0.34084(19) 0.5246(7) 0.1675(3) 0.0706 1.0000 Uiso R . . . . .
H363 H 0.29996(19) 0.5184(7) 0.1380(3) 0.0706 1.0000 Uiso R . . . . .
H1121 H 0.43018(17) 0.0451(6) 0.4537(3) 0.0594 1.0000 Uiso R . . . . .
H1131 H 0.47924(18) -0.0180(8) 0.4080(4) 0.0796 1.0000 Uiso R . . . . .
H1141 H 0.5237(2) 0.1458(9) 0.4074(6) 0.1185 1.0000 Uiso R . . . . .
H1151 H 0.5174(3) 0.3720(11) 0.4470(8) 0.1680 1.0000 Uiso R . . . . .
H1161 H 0.4679(2) 0.4388(8) 0.4895(6) 0.1162 1.0000 Uiso R . . . . .
H1221 H 0.36189(19) 0.1607(7) 0.5928(3) 0.0610 1.0000 Uiso R . . . . .
H1231 H 0.3709(2) 0.0403(8) 0.6969(4) 0.0822 1.0000 Uiso R . . . . .
H1241 H 0.4280(3) -0.0138(8) 0.7503(4) 0.0867 1.0000 Uiso R . . . . .
H1251 H 0.4745(2) 0.0507(9) 0.7005(4) 0.0871 1.0000 Uiso R . . . . .
H1261 H 0.46601(19) 0.1764(8) 0.5987(4) 0.0730 1.0000 Uiso R . . . . .
H1321 H 0.40047(18) 0.5483(6) 0.4463(4) 0.0698 1.0000 Uiso R . . . . .
H1331 H 0.4028(2) 0.7834(7) 0.4824(5) 0.0869 1.0000 Uiso R . . . . .
H1341 H 0.4090(2) 0.8374(8) 0.5943(6) 0.0981 1.0000 Uiso R . . . . .
H1351 H 0.4159(3) 0.6586(10) 0.6756(5) 0.1080 1.0000 Uiso R . . . . .
H1361 H 0.4181(2) 0.4196(7) 0.6411(4) 0.0793 1.0000 Uiso R . . . . .
H2101 H 0.3820(4) 0.6476(17) 0.2496(10) 0.1223 0.5952 Uiso R . . . . .
H2102 H 0.3781(4) 0.5601(17) 0.3165(10) 0.1223 0.5952 Uiso R . . . . .
H2201 H 0.4081(8) 0.724(2) 0.2555(10) 0.1223 0.4048 Uiso R . . . . .
H2202 H 0.3694(8) 0.662(2) 0.2472(10) 0.1223 0.4048 Uiso R . . . . .
H3001 H 0.4988(15) 0.377(3) 0.340(3) 0.2554 0.3365 Uiso R . . . . .
H3002 H 0.4641(15) 0.382(3) 0.284(3) 0.2554 0.3365 Uiso R . . . . .

loop_
_atom_site_aniso_label
_atom_site_aniso_U_11
_atom_site_aniso_U_22
_atom_site_aniso_U_33
_atom_site_aniso_U_23
_atom_site_aniso_U_13
_atom_site_aniso_U_12
Ir1 0.02863(10) 0.02592(10) 0.03060(10) -0.00109(9) 0.00504(7) 0.00017(9)
Cl11 0.304(6) 0.113(2) 0.161(3) -0.024(2) 0.120(4) -0.038(3)
Cl21 0.304(6) 0.113(2) 0.161(3) -0.024(2) 0.120(4) -0.038(3)
S1 0.0389(7) 0.0243(6) 0.0388(7) 0.0011(5) -0.0025(6) 0.0014(5)
S2 0.0330(7) 0.0317(6) 0.0309(7) -0.0061(5) 0.0050(5) 0.0023(5)
S3 0.0516(9) 0.0281(6) 0.0424(8) 0.0009(6) 0.0020(7) 0.0016(6)
P1 0.0281(6) 0.0305(6) 0.0389(7) -0.0026(5) 0.0028(5) -0.0011(5)
O1 0.064(3) 0.115(5) 0.057(3) -0.021(3) 0.023(3) -0.001(3)
N12 0.031(2) 0.0248(19) 0.029(2) -0.0006(17) 0.0029(18) -0.0020(16)
N15 0.042(3) 0.023(2) 0.034(2) -0.0002(17) 0.008(2) -0.0019(18)
N22 0.034(2) 0.0253(19) 0.029(2) 0.0015(17) 0.0041(17) 0.0012(17)
N25 0.033(2) 0.031(2) 0.036(3) -0.0021(18) 0.0084(19) 0.0029(18)
N32 0.037(2) 0.029(2) 0.027(2) 0.0003(18) 0.0055(17) 0.0042(18)
N35 0.050(3) 0.046(3) 0.032(3) 0.007(2) 0.006(2) 0.006(2)
C1 0.036(3) 0.051(3) 0.049(4) -0.005(3) 0.003(3) 0.000(3)
C11 0.032(3) 0.029(2) 0.029(3) -0.005(2) 0.006(2) 0.001(2)
C13 0.043(3) 0.034(3) 0.036(3) -0.005(2) 0.001(2) -0.001(2)
C14 0.043(3) 0.034(3) 0.036(3) -0.005(2) 0.003(2) -0.006(2)
C16 0.063(4) 0.025(2) 0.047(3) 0.003(2) 0.004(3) -0.002(2)
C21 0.035(3) 0.020(2) 0.034(3) 0.0016(19) 0.012(2) 0.0033(19)
C23 0.031(3) 0.039(3) 0.037(3) 0.004(2) 0.004(2) 0.002(2)
C24 0.030(3) 0.037(3) 0.045(3) 0.004(2) 0.004(2) 0.004(2)
C26 0.047(4) 0.034(3) 0.045(3) -0.006(2) 0.016(3) 0.000(2)
C31 0.035(3) 0.035(3) 0.032(3) 0.001(2) 0.003(2) 0.000(2)
C33 0.058(4) 0.036(3) 0.033(3) -0.006(2) 0.012(3) 0.009(3)
C34 0.060(4) 0.049(3) 0.028(3) 0.001(2) 0.015(3) 0.010(3)
C36 0.072(5) 0.061(4) 0.044(4) 0.023(3) 0.016(3) 0.005(3)
C111 0.032(3) 0.039(3) 0.050(3) -0.003(3) 0.005(2) 0.001(2)
C112 0.043(4) 0.042(3) 0.063(4) -0.001(3) 0.015(3) 0.004(3)
C113 0.050(4) 0.054(4) 0.095(6) -0.017(4) 0.018(4) 0.012(3)
C114 0.055(5) 0.079(5) 0.162(10) -0.033(6) 0.059(6) -0.003(4)
C115 0.071(6) 0.085(6) 0.264(16) -0.069(8) 0.094(9) -0.035(5)
C116 0.050(5) 0.059(4) 0.181(11) -0.047(6) 0.048(6) -0.016(4)
C121 0.048(3) 0.036(3) 0.036(3) -0.004(2) 0.006(3) -0.001(2)
C122 0.062(4) 0.050(3) 0.040(3) -0.004(3) 0.004(3) -0.012(3)
C123 0.088(6) 0.066(4) 0.051(4) 0.002(3) 0.019(4) -0.026(4)
C124 0.103(7) 0.071(5) 0.043(4) 0.005(4) 0.001(4) 0.002(5)
C125 0.078(6) 0.090(6) 0.050(4) 0.010(4) -0.006(4) 0.026(5)
C126 0.057(4) 0.076(5) 0.049(4) 0.003(3) -0.003(3) 0.012(4)
C131 0.027(3) 0.038(3) 0.064(4) -0.014(3) 0.005(3) -0.004(2)
C132 0.058(4) 0.031(3) 0.086(5) -0.004(3) -0.014(4) 0.003(3)
C133 0.062(5) 0.035(3) 0.121(8) -0.014(4) -0.021(5) 0.008(3)
C134 0.057(4) 0.046(4) 0.142(9) -0.039(5) 0.015(5) 0.001(3)
C135 0.097(7) 0.078(6) 0.095(7) -0.048(5) 0.036(6) -0.018(5)
C136 0.077(5) 0.049(4) 0.072(5) -0.022(4) 0.021(4) -0.015(3)
B1 0.029(3) 0.028(3) 0.027(3) -0.002(2) 0.003(2) -0.003(2)

loop_
_atom_type_symbol
_atom_type_scat_dispersion_real
_atom_type_scat_dispersion_imag
_atom_type_scat_Cromer_Mann_a1
_atom_type_scat_Cromer_Mann_b1
_atom_type_scat_Cromer_Mann_a2
_atom_type_scat_Cromer_Mann_b2
_atom_type_scat_Cromer_Mann_a3
_atom_type_scat_Cromer_Mann_b3
_atom_type_scat_Cromer_Mann_a4
_atom_type_scat_Cromer_Mann_b4
_atom_type_scat_Cromer_Mann_c
_atom_type_scat_source
'C   ' 0.0033 0.0016 2.3100 20.8439 1.0200 10.2075 1.5886 0.5687 0.8650 51.6512 0.2156 International_Tables_Vol_IV_Table_2.2B
'H   ' 0.0000 0.0000 0.4930 10.5109 0.3229 26.1257 0.1402 3.1424 0.0408 57.7998 0.0030 International_Tables_Vol_IV_Table_2.2B
'B   ' 0.0013 0.0007 2.0545 23.2185 1.3326 1.0210 1.0979 60.3498 0.7068 0.1403 -0.1932 International_Tables_Vol_IV_Table_2.2B
'Cl  ' 0.1484 0.1585 11.4604 0.0104 7.1964 1.1662 6.2556 18.5194 1.6455 47.7784 -9.5574 International_Tables_Vol_IV_Table_2.2B
'Ir  ' -1.4442 7.9887 27.3049 1.5928 16.7296 8.8655 15.6115 0.4179 5.8338 45.0011 11.4722 International_Tables_Vol_IV_Table_2.2B
'N   ' 0.0061 0.0033 12.2126 0.0057 3.1322 9.8933 2.0125 28.9975 1.1663 0.5826 -11.5290 International_Tables_Vol_IV_Table_2.2B
'O   ' 0.0106 0.0060 3.0485 13.2771 2.2868 5.7011 1.5463 0.3239 0.8670 32.9089 0.2508 International_Tables_Vol_IV_Table_2.2B
'P   ' 0.1023 0.0942 6.4345 1.9067 4.1791 27.1570 1.7800 0.5260 1.4908 68.1645 1.1149 International_Tables_Vol_IV_Table_2.2B
'S   ' 0.1246 0.1234 6.9053 1.4679 5.2034 22.2151 1.4379 0.2536 1.5863 56.1720 0.8669 International_Tables_Vol_IV_Table_2.2B

loop_
_exptl_crystal_face_index_h
_exptl_crystal_face_index_k
_exptl_crystal_face_index_l
_exptl_crystal_face_perp_dist
1 0 0 0.020
-1 0 0 0.020
0 1 0 0.130
0 -1 0 0.130
0 0 1 0.040
0 0 -1 0.010
-2 0 1 0.040
2 0 -1 0.011

loop_
_geom_angle_atom_site_label_1
_geom_angle_site_symmetry_1
_geom_angle_atom_site_label_2
_geom_angle_site_symmetry_2
_geom_angle_atom_site_label_3
_geom_angle_site_symmetry_3
_geom_angle
_geom_angle_publ_flag
S1 . Ir1 . S2 . 93.46(4) yes
S1 . Ir1 . P1 . 93.36(4) yes
S2 . Ir1 . P1 . 91.93(4) yes
S1 . Ir1 . C1 . 97.3(2) yes
S2 . Ir1 . C1 . 166.0(2) yes
P1 . Ir1 . C1 . 96.42(19) yes
S1 . Ir1 . B1 . 86.23(14) yes
S2 . Ir1 . B1 . 85.32(15) yes
P1 . Ir1 . B1 . 177.18(15) yes
C1 . Ir1 . B1 . 86.4(2) yes
S1 . Ir1 . H1 . 174.1(14) no
S2 . Ir1 . H1 . 85.8(14) no
P1 . Ir1 . H1 . 92.5(14) no
C1 . Ir1 . H1 . 82.5(14) no
B1 . Ir1 . H1 . 87.9(14) no
Ir1 . S1 . C11 . 95.99(17) yes
Ir1 . S2 . C21 . 97.68(17) yes
Ir1 . P1 . C111 . 110.97(19) yes
Ir1 . P1 . C121 . 119.09(19) yes
C111 . P1 . C121 . 101.6(3) yes
Ir1 . P1 . C131 . 114.88(19) yes
C111 . P1 . C131 . 106.2(3) yes
C121 . P1 . C131 . 102.6(3) yes
C11 . N12 . C13 . 107.8(4) yes
C11 . N12 . B1 . 122.2(4) yes
C13 . N12 . B1 . 129.1(4) yes
C11 . N15 . C14 . 108.6(4) yes
C11 . N15 . C16 . 124.9(5) yes
C14 . N15 . C16 . 126.5(4) yes
C21 . N22 . C23 . 108.4(4) yes
C21 . N22 . B1 . 122.0(4) yes
C23 . N22 . B1 . 129.4(4) yes
C21 . N25 . C24 . 108.7(4) yes
C21 . N25 . C26 . 125.2(5) yes
C24 . N25 . C26 . 126.0(4) yes
C31 . N32 . C33 . 107.7(4) yes
C31 . N32 . B1 . 126.1(4) yes
C33 . N32 . B1 . 124.9(4) yes
C31 . N35 . C34 . 109.7(5) yes
C31 . N35 . C36 . 124.9(5) yes
C34 . N35 . C36 . 125.4(5) yes
O1 . C1 . Ir1 . 175.0(6) yes
S1 . C11 . N15 . 125.5(4) yes
S1 . C11 . N12 . 125.9(4) yes
N15 . C11 . N12 . 108.4(4) yes
N12 . C13 . C14 . 107.9(5) yes
N12 . C13 . H131 . 126.027 no
C14 . C13 . H131 . 126.025 no
N15 . C14 . C13 . 107.3(5) yes
N15 . C14 . H141 . 126.363 no
C13 . C14 . H141 . 126.363 no
N15 . C16 . H161 . 109.465 no
N15 . C16 . H162 . 109.471 no
H161 . C16 . H162 . 109.476 no
N15 . C16 . H163 . 109.463 no
H161 . C16 . H163 . 109.476 no
H162 . C16 . H163 . 109.476 no
S2 . C21 . N25 . 127.5(4) yes
S2 . C21 . N22 . 124.4(4) yes
N25 . C21 . N22 . 108.0(4) yes
N22 . C23 . C24 . 107.8(5) yes
N22 . C23 . H231 . 126.119 no
C24 . C23 . H231 . 126.117 no
N25 . C24 . C23 . 107.0(5) yes
N25 . C24 . H241 . 126.503 no
C23 . C24 . H241 . 126.504 no
N25 . C26 . H261 . 109.462 no
N25 . C26 . H262 . 109.464 no
H261 . C26 . H262 . 109.476 no
N25 . C26 . H263 . 109.474 no
H261 . C26 . H263 . 109.476 no
H262 . C26 . H263 . 109.476 no
N32 . C31 . N35 . 106.9(4) yes
N32 . C31 . S3 . 129.0(4) yes
N35 . C31 . S3 . 124.1(4) yes
N32 . C33 . C34 . 109.4(5) yes
N32 . C33 . H331 . 125.300 no
C34 . C33 . H331 . 125.308 no
N35 . C34 . C33 . 106.4(5) yes
N35 . C34 . H341 . 126.792 no
C33 . C34 . H341 . 126.791 no
N35 . C36 . H361 . 109.470 no
N35 . C36 . H362 . 109.470 no
H361 . C36 . H362 . 109.476 no
N35 . C36 . H363 . 109.460 no
H361 . C36 . H363 . 109.476 no
H362 . C36 . H363 . 109.476 no
P1 . C111 . C112 . 116.7(4) yes
P1 . C111 . C116 . 125.0(5) yes
C112 . C111 . C116 . 118.3(6) yes
C111 . C112 . C113 . 121.3(6) yes
C111 . C112 . H1121 . 119.342 no
C113 . C112 . H1121 . 119.345 no
C112 . C113 . C114 . 119.6(7) yes
C112 . C113 . H1131 . 120.187 no
C114 . C113 . H1131 . 120.179 no
C113 . C114 . C115 . 118.9(7) yes
C113 . C114 . H1141 . 120.567 no
C115 . C114 . H1141 . 120.559 no
C114 . C115 . C116 . 122.0(8) yes
C114 . C115 . H1151 . 119.014 no
C116 . C115 . H1151 . 119.023 no
C115 . C116 . C111 . 119.9(7) yes
C115 . C116 . H1161 . 120.038 no
C111 . C116 . H1161 . 120.046 no
P1 . C121 . C122 . 120.7(5) yes
P1 . C121 . C126 . 121.4(5) yes
C122 . C121 . C126 . 117.9(6) yes
C121 . C122 . C123 . 121.2(7) yes
C121 . C122 . H1221 . 119.385 no
C123 . C122 . H1221 . 119.372 no
C122 . C123 . C124 . 119.3(7) yes
C122 . C123 . H1231 . 120.334 no
C124 . C123 . H1231 . 120.333 no
C123 . C124 . C125 . 120.1(7) yes
C123 . C124 . H1241 . 119.953 no
C125 . C124 . H1241 . 119.960 no
C124 . C125 . C126 . 120.8(8) yes
C124 . C125 . H1251 . 119.624 no
C126 . C125 . H1251 . 119.611 no
C121 . C126 . C125 . 120.7(8) yes
C121 . C126 . H1261 . 119.649 no
C125 . C126 . H1261 . 119.666 no
P1 . C131 . C132 . 118.6(5) yes
P1 . C131 . C136 . 123.2(5) yes
C132 . C131 . C136 . 118.0(6) yes
C131 . C132 . C133 . 120.7(8) yes
C131 . C132 . H1321 . 119.617 no
C133 . C132 . H1321 . 119.634 no
C132 . C133 . C134 . 120.9(9) yes
C132 . C133 . H1331 . 119.550 no
C134 . C133 . H1331 . 119.568 no
C133 . C134 . C135 . 120.6(7) yes
C133 . C134 . H1341 . 119.678 no
C135 . C134 . H1341 . 119.689 no
C134 . C135 . C136 . 119.3(8) yes
C134 . C135 . H1351 . 120.364 no
C136 . C135 . H1351 . 120.385 no
C135 . C136 . C131 . 120.4(8) yes
C135 . C136 . H1361 . 119.802 no
C131 . C136 . H1361 . 119.811 no
Cl11 . C210 . Cl12 . 105.9(9) yes
Cl11 . C210 . H2101 . 110.360 no
Cl12 . C210 . H2101 . 110.358 no
Cl11 . C210 . H2102 . 110.369 no
Cl12 . C210 . H2102 . 110.352 no
H2101 . C210 . H2102 . 109.467 no
Cl21 . C220 . Cl22 . 120.9(13) yes
Cl21 . C220 . H2201 . 106.589 no
Cl22 . C220 . H2201 . 106.612 no
Cl21 . C220 . H2202 . 106.497 no
Cl22 . C220 . H2202 . 106.478 no
H2201 . C220 . H2202 . 109.467 no
Cl31 . C300 . Cl32 . 105.1(16) yes
Cl31 . C300 . H3001 . 110.408 no
Cl32 . C300 . H3001 . 110.443 no
Cl31 . C300 . H3002 . 110.675 no
Cl32 . C300 . H3002 . 110.671 no
H3001 . C300 . H3002 . 109.467 no
N12 . B1 . N32 . 106.6(4) yes
N12 . B1 . Ir1 . 108.0(3) yes
N32 . B1 . Ir1 . 117.4(3) yes
N12 . B1 . N22 . 106.3(4) yes
N32 . B1 . N22 . 108.6(4) yes
Ir1 . B1 . N22 . 109.4(3) yes

loop_
_geom_bond_atom_site_label_1
_geom_bond_site_symmetry_1
_geom_bond_atom_site_label_2
_geom_bond_site_symmetry_2
_geom_bond_distance
_geom_bond_publ_flag
Ir1 . S1 . 2.4632(12) yes
Ir1 . S2 . 2.4168(13) yes
Ir1 . P1 . 2.4036(13) yes
Ir1 . C1 . 1.811(7) yes
Ir1 . B1 . 2.193(6) yes
Ir1 . H1 . 1.60(5) no
Cl11 . C210 . 1.767(14) yes
Cl12 . C210 . 1.720(15) yes
Cl21 . C220 . 1.754(16) yes
Cl22 . C220 . 1.747(17) yes
Cl31 . C300 . 1.730(19) yes
Cl32 . C300 . 1.728(19) yes
S1 . C11 . 1.707(5) yes
S2 . C21 . 1.711(5) yes
S3 . C31 . 1.699(5) yes
P1 . C111 . 1.834(5) yes
P1 . C121 . 1.827(6) yes
P1 . C131 . 1.828(6) yes
O1 . C1 . 1.174(7) yes
N12 . C11 . 1.343(6) yes
N12 . C13 . 1.398(7) yes
N12 . B1 . 1.583(6) yes
N15 . C11 . 1.356(6) yes
N15 . C14 . 1.384(7) yes
N15 . C16 . 1.464(7) yes
N22 . C21 . 1.337(6) yes
N22 . C23 . 1.394(6) yes
N22 . B1 . 1.553(7) yes
N25 . C21 . 1.350(6) yes
N25 . C24 . 1.390(7) yes
N25 . C26 . 1.455(7) yes
N32 . C31 . 1.365(7) yes
N32 . C33 . 1.385(7) yes
N32 . B1 . 1.567(7) yes
N35 . C31 . 1.363(7) yes
N35 . C34 . 1.382(8) yes
N35 . C36 . 1.458(7) yes
C13 . C14 . 1.346(8) yes
C13 . H131 . 1.000 no
C14 . H141 . 1.000 no
C16 . H161 . 1.000 no
C16 . H162 . 1.000 no
C16 . H163 . 1.000 no
C23 . C24 . 1.343(8) yes
C23 . H231 . 1.000 no
C24 . H241 . 1.000 no
C26 . H261 . 1.000 no
C26 . H262 . 1.000 no
C26 . H263 . 1.000 no
C33 . C34 . 1.340(8) yes
C33 . H331 . 1.000 no
C34 . H341 . 1.000 no
C36 . H361 . 1.000 no
C36 . H362 . 1.000 no
C36 . H363 . 1.000 no
C111 . C112 . 1.383(8) yes
C111 . C116 . 1.351(9) yes
C112 . C113 . 1.388(9) yes
C112 . H1121 . 1.000 no
C113 . C114 . 1.357(11) yes
C113 . H1131 . 1.000 no
C114 . C115 . 1.354(12) yes
C114 . H1141 . 1.000 no
C115 . C116 . 1.387(11) yes
C115 . H1151 . 1.000 no
C116 . H1161 . 1.000 no
C121 . C122 . 1.378(9) yes
C121 . C126 . 1.400(9) yes
C122 . C123 . 1.394(10) yes
C122 . H1221 . 1.000 no
C123 . C124 . 1.391(12) yes
C123 . H1231 . 1.000 no
C124 . C125 . 1.350(12) yes
C124 . H1241 . 1.000 no
C125 . C126 . 1.385(10) yes
C125 . H1251 . 1.000 no
C126 . H1261 . 1.000 no
C131 . C132 . 1.379(9) yes
C131 . C136 . 1.372(10) yes
C132 . C133 . 1.385(9) yes
C132 . H1321 . 1.000 no
C133 . C134 . 1.321(13) yes
C133 . H1331 . 1.000 no
C134 . C135 . 1.370(14) yes
C134 . H1341 . 1.000 no
C135 . C136 . 1.406(11) yes
C135 . H1351 . 1.000 no
C136 . H1361 . 1.000 no
C210 . H2101 . 1.000 no
C210 . H2102 . 1.000 no
C220 . H2201 . 1.000 no
C220 . H2202 . 1.000 no
C300 . H3001 . 1.000 no
C300 . H3002 . 1.000 no

loop_
_geom_contact_atom_site_label_1
_geom_contact_atom_site_label_2
_geom_contact_distance
_geom_contact_site_symmetry_1
_geom_contact_site_symmetry_2
_geom_contact_publ_flag
CL11 C11 3.482(8) . 1_565 no
CL12 CL31 3.02(5) . . no
CL12 C300 3.19(5) . . no
CL12 CL31 3.44(5) . 5_655 no
CL21 C11 3.482(8) . 1_565 no
CL22 O1 3.39(2) . . no
CL22 C300 3.49(6) . . no
CL22 C1 3.58(2) . . no
CL32 C114 3.52(3) . 5_655 no
S3 C210 3.51(2) . . no
S3 C14 3.534(5) . 1_565 no
S3 C16 3.567(6) . 1_565 no
O1 C124 3.36(1) . 6_554 no
N15 C26 3.498(8) . 4_556 no
N22 C26 3.584(7) . 4_556 no
N25 N25 3.509(8) . 4_556 no
N25 C26 3.563(7) . 4_556 no
N35 C14 3.589(8) . 7 no
C11 C26 3.376(8) . 4_556 no
C13 C31 3.567(8) . 7_545 no
C21 C26 3.361(8) . 4_556 no
C113 C113 3.56(1) . 2_656 no
C114 C300 3.42(5) . . no
C115 C300 3.26(6) . . no
C123 C220 3.22(2) . 6_565 no
C124 C220 3.47(2) . 6_565 no

loop_
_geom_torsion_atom_site_label_1
_geom_torsion_atom_site_label_2
_geom_torsion_atom_site_label_3
_geom_torsion_atom_site_label_4
_geom_torsion_site_symmetry_1
_geom_torsion_site_symmetry_2
_geom_torsion_site_symmetry_3
_geom_torsion_site_symmetry_4
_geom_torsion
_geom_torsion_publ_flag
Ir1 S1 C11 N12 . . . . -6.2(5) no
Ir1 S1 C11 N15 . . . . 179.9(4) no
Ir1 S2 C21 N22 . . . . 6.0(5) no
Ir1 S2 C21 N25 . . . . -175.0(4) no
Ir1 P1 C111 C112 . . . . -56.9(5) no
Ir1 P1 C111 C116 . . . . 122.4(7) no
Ir1 P1 C121 C122 . . . . -35.8(6) no
Ir1 P1 C121 C126 . . . . 146.9(5) no
Ir1 P1 C131 C132 . . . . -47.7(6) no
Ir1 P1 C131 C136 . . . . 127.0(5) no
Ir1 B1 N12 C11 . . . . 12.0(6) no
Ir1 B1 N12 C13 . . . . -179.7(5) no
Ir1 B1 N22 C21 . . . . -9.9(6) no
Ir1 B1 N22 C23 . . . . 175.0(4) no
Ir1 B1 N32 C31 . . . . -68.6(6) no
Ir1 B1 N32 C33 . . . . 96.3(5) no
S1 Ir1 S2 C21 . . . . -94.1(2) no
S1 Ir1 P1 C111 . . . . 95.5(2) no
S1 Ir1 P1 C121 . . . . -21.8(2) no
S1 Ir1 P1 C131 . . . . -144.0(2) no
S1 Ir1 B1 N12 . . . . -11.5(3) no
S1 Ir1 B1 N22 . . . . 103.7(3) no
S1 Ir1 B1 N32 . . . . -132.0(4) no
S1 C11 N12 C13 . . . . -173.7(4) no
S1 C11 N12 B1 . . . . -3.3(7) no
S1 C11 N15 C14 . . . . 174.3(4) no
S1 C11 N15 C16 . . . . -5.8(8) no
S2 Ir1 S1 C11 . . . . 94.3(2) no
S2 Ir1 P1 C111 . . . . -170.9(2) no
S2 Ir1 P1 C121 . . . . 71.8(2) no
S2 Ir1 P1 C131 . . . . -50.4(2) no
S2 Ir1 B1 N12 . . . . -105.3(3) no
S2 Ir1 B1 N22 . . . . 9.9(3) no
S2 Ir1 B1 N32 . . . . 134.2(4) no
S2 C21 N22 C23 . . . . 178.0(4) no
S2 C21 N22 B1 . . . . 2.0(7) no
S2 C21 N25 C24 . . . . -178.1(4) no
S2 C21 N25 C26 . . . . 2.0(8) no
S3 C31 N32 C33 . . . . -178.7(4) no
S3 C31 N32 B1 . . . . -11.7(8) no
S3 C31 N35 C34 . . . . 179.4(4) no
S3 C31 N35 C36 . . . . -0.6(8) no
P1 Ir1 S1 C11 . . . . -173.6(2) no
P1 Ir1 S2 C21 . . . . 172.5(2) no
P1 C111 C112 C113 . . . . 179.9(5) no
P1 C111 C116 C115 . . . . 179.1(9) no
P1 C121 C122 C123 . . . . -176.4(5) no
P1 C121 C126 C125 . . . . 177.4(6) no
P1 C131 C132 C133 . . . . 176.5(6) no
P1 C131 C136 C135 . . . . -173.8(7) no
N12 C11 N15 C14 . . . . -0.5(6) no
N12 C11 N15 C16 . . . . 179.4(5) no
N12 C13 C14 N15 . . . . 0.9(7) no
N12 B1 Ir1 C1 . . . . 86.1(4) no
N12 B1 N22 C21 . . . . 106.4(5) no
N12 B1 N22 C23 . . . . -68.7(6) no
N12 B1 N32 C31 . . . . 170.2(4) no
N12 B1 N32 C33 . . . . -24.9(6) no
N15 C11 N12 C13 . . . . 1.0(6) no
N15 C11 N12 B1 . . . . 171.5(4) no
N22 C21 N25 C24 . . . . 1.0(6) no
N22 C21 N25 C26 . . . . -178.9(5) no
N22 C23 C24 N25 . . . . -0.3(6) no
N22 B1 Ir1 C1 . . . . -158.7(4) no
N22 B1 N12 C11 . . . . -105.1(5) no
N22 B1 N12 C13 . . . . 63.1(7) no
N22 B1 N32 C31 . . . . 56.0(6) no
N22 B1 N32 C33 . . . . -139.1(5) no
N25 C21 N22 C23 . . . . -1.1(6) no
N25 C21 N22 B1 . . . . -177.1(4) no
N32 C31 N35 C34 . . . . 0.2(6) no
N32 C31 N35 C36 . . . . -179.9(5) no
N32 C33 C34 N35 . . . . 1.1(7) no
N32 B1 Ir1 C1 . . . . -34.5(4) no
N32 B1 N12 C11 . . . . 139.1(5) no
N32 B1 N12 C13 . . . . -52.7(7) no
N32 B1 N22 C21 . . . . -139.1(4) no
N32 B1 N22 C23 . . . . 45.8(7) no
N35 C31 N32 C33 . . . . 0.4(6) no
N35 C31 N32 B1 . . . . 167.5(4) no
C1 Ir1 S1 C11 . . . . -76.7(3) no
C1 Ir1 P1 C111 . . . . -2.2(3) no
C1 Ir1 P1 C121 . . . . -119.5(3) no
C1 Ir1 P1 C131 . . . . 118.3(3) no
C11 S1 Ir1 B1 . . . . 9.2(2) no
C11 N12 C13 C14 . . . . -1.2(7) no
C11 N15 C14 C13 . . . . -0.2(7) no
C13 C14 N15 C16 . . . . 179.9(6) no
C14 C13 N12 B1 . . . . -170.8(5) no
C21 S2 Ir1 B1 . . . . -8.1(2) no
C21 N22 C23 C24 . . . . 0.9(6) no
C21 N25 C24 C23 . . . . -0.4(6) no
C23 C24 N25 C26 . . . . 179.4(5) no
C24 C23 N22 B1 . . . . 176.5(5) no
C31 N32 C33 C34 . . . . -1.0(6) no
C31 N35 C34 C33 . . . . -0.8(7) no
C33 C34 N35 C36 . . . . 179.3(6) no
C34 C33 N32 B1 . . . . -168.2(5) no
C111 P1 C121 C122 . . . . -157.9(5) no
C111 P1 C121 C126 . . . . 24.8(6) no
C111 P1 C131 C132 . . . . 75.4(5) no
C111 P1 C131 C136 . . . . -109.9(6) no
C111 C112 C113 C114 . . . . 1(1) no
C111 C116 C115 C114 . . . . 1(2) no
C112 C111 P1 C121 . . . . 70.7(5) no
C112 C111 P1 C131 . . . . 177.7(4) no
C112 C111 C116 C115 . . . . -2(1) no
C112 C113 C114 C115 . . . . -2(2) no
C113 C112 C111 C116 . . . . 1(1) no
C113 C114 C115 C116 . . . . 0(2) no
C116 C111 P1 C121 . . . . -110.1(7) no
C116 C111 P1 C131 . . . . -3.1(8) no
C121 P1 C131 C132 . . . . -178.4(5) no
C121 P1 C131 C136 . . . . -3.7(6) no
C121 C122 C123 C124 . . . . -1(1) no
C121 C126 C125 C124 . . . . -1(1) no
C122 C121 P1 C131 . . . . 92.3(5) no
C122 C121 C126 C125 . . . . -0(1) no
C122 C123 C124 C125 . . . . -0(1) no
C123 C122 C121 C126 . . . . 1(1) no
C123 C124 C125 C126 . . . . 1(1) no
C126 C121 P1 C131 . . . . -85.0(6) no
C131 C132 C133 C134 . . . . -3(1) no
C131 C136 C135 C134 . . . . -2(1) no
C132 C131 C136 C135 . . . . 1(1) no
C132 C133 C134 C135 . . . . 2(1) no
C133 C132 C131 C136 . . . . 1(1) no
C133 C134 C135 C136 . . . . 1(2) no
